data_1563210
loop_
_publ_author_name
'D\"urr, Ines'
'Schwarz, Michael'
'R\"ohr, Caroline'

_publ_section_title
;
 The binary tin-rich lanthanum stannides La2Sn5 and La3Sn7---A structural
 and bond theoretical study
;
_journal_issue 8
_journal_name_full 'Journal of Solid State Chemistry'
_journal_page_first 2220
_journal_page_last 2230
_journal_paper_doi 10.1016/j.jssc.2011.06.035
_journal_volume 184
_journal_year 2011
_chemical_formula_sum 'La3 Sn7'
_chemical_formula_weight 1247.56
_space_group_IT_number 65
_space_group_name_Hall '-C 2 2'
_space_group_name_H-M_alt 'C m m m'
_symmetry_cell_setting orthorhombic
_symmetry_space_group_name_H-M 'C m m m'
_atom_sites_solution_hydrogens geom
_atom_sites_solution_primary direct
_atom_sites_solution_secondary difmap
_audit_creation_method SHELXL-97
_cell_angle_alpha 90.00
_cell_angle_beta 90.00
_cell_angle_gamma 90.00
_cell_formula_units_Z 4
_cell_length_a 4.592(4)
_cell_length_b 26.19(2)
_cell_length_c 4.681(5)
_cell_measurement_temperature 293(2)
_cell_volume 563.0(9)
_computing_structure_refinement 'SHELXL-97 (Sheldrick, 1997)'
_computing_structure_solution 'SHELXS-97 (Sheldrick, 1990)'
_diffrn_ambient_temperature 293(2)
_diffrn_measured_fraction_theta_full 0.997
_diffrn_measured_fraction_theta_max 0.997
_diffrn_radiation_monochromator graphite
_diffrn_radiation_source 'fine-focus sealed tube'
_diffrn_radiation_type MoK\a
_diffrn_radiation_wavelength 0.71070
_diffrn_reflns_av_R_equivalents 0.2954
_diffrn_reflns_av_sigmaI/netI 0.1299
_diffrn_reflns_limit_h_max 4
_diffrn_reflns_limit_h_min -5
_diffrn_reflns_limit_k_max 30
_diffrn_reflns_limit_k_min -28
_diffrn_reflns_limit_l_max 5
_diffrn_reflns_limit_l_min -5
_diffrn_reflns_number 1905
_diffrn_reflns_theta_full 24.99
_diffrn_reflns_theta_max 24.99
_diffrn_reflns_theta_min 3.11
_exptl_absorpt_coefficient_mu 52.552
_exptl_crystal_density_diffrn 14.718
_exptl_crystal_density_method 'not measured'
_exptl_crystal_F_000 2084
_refine_diff_density_max 9.558
_refine_diff_density_min -5.646
_refine_diff_density_rms 2.216
_refine_ls_extinction_coef 0.0000(5)
_refine_ls_extinction_expression Fc^*^=kFc[1+0.001xFc^2^\l^3^/sin(2\q)]^-1/4^
_refine_ls_extinction_method SHELXL
_refine_ls_goodness_of_fit_ref 1.441
_refine_ls_hydrogen_treatment mixed
_refine_ls_matrix_type full
_refine_ls_number_parameters 24
_refine_ls_number_reflns 329
_refine_ls_number_restraints 0
_refine_ls_restrained_S_all 1.441
_refine_ls_R_factor_all 0.3058
_refine_ls_R_factor_gt 0.2713
_refine_ls_shift/su_max 2.698
_refine_ls_shift/su_mean 0.112
_refine_ls_structure_factor_coef Fsqd
_refine_ls_weighting_details 'calc w=1/[\s^2^(Fo^2^)+(0.1000P)^2^+0.0000P] where P=(Fo^2^+2Fc^2^)/3'
_refine_ls_weighting_scheme calc
_refine_ls_wR_factor_gt 0.4275
_refine_ls_wR_factor_ref 0.4543
_reflns_number_gt 137
_reflns_number_total 329
_reflns_threshold_expression >2sigma(I)
_cod_data_source_file JSSC-2011-184-2220.cif
_cod_data_source_block La3Sn7
_cod_original_cell_volume 563.0(8)
_cod_database_code 1563210

loop_
_symmetry_equiv_pos_as_xyz
'x, y, z'
'-x, -y, z'
'x, -y, -z'
'-x, y, -z'
'x+1/2, y+1/2, z'
'-x+1/2, -y+1/2, z'
'x+1/2, -y+1/2, -z'
'-x+1/2, y+1/2, -z'
'-x, -y, -z'
'x, y, -z'
'-x, y, z'
'x, -y, z'
'-x+1/2, -y+1/2, -z'
'x+1/2, y+1/2, -z'
'-x+1/2, y+1/2, z'
'x+1/2, -y+1/2, z'

loop_
_atom_site_label
_atom_site_type_symbol
_atom_site_fract_x
_atom_site_fract_y
_atom_site_fract_z
_atom_site_U_iso_or_equiv
_atom_site_adp_type
_atom_site_occupancy
_atom_site_symmetry_multiplicity
_atom_site_calc_flag
_atom_site_refinement_flags
_atom_site_disorder_assembly
_atom_site_disorder_group
La1 La 0.0000 0.0000 0.0000 0.079(5) Uani 1 8 d S . .
La2 La 0.0000 0.1833(5) 0.0000 0.090(4) Uani 1 4 d S . .
Sn1 Sn 0.5000 0.0000 0.5000 0.077(6) Uani 1 8 d S . .
Sn2 Sn 0.0000 0.4047(5) 0.0000 0.087(4) Uani 1 4 d S . .
Sn3 Sn 0.0000 0.0969(5) 0.5000 0.073(4) Uani 1 4 d S . .
Sn4 Sn 0.0000 0.2869(6) 0.5000 0.086(4) Uani 1 4 d S . .

loop_
_atom_site_aniso_label
_atom_site_aniso_U_11
_atom_site_aniso_U_22
_atom_site_aniso_U_33
_atom_site_aniso_U_23
_atom_site_aniso_U_13
_atom_site_aniso_U_12
La1 0.064(7) 0.149(12) 0.022(5) 0.000 0.000 0.000
La2 0.101(8) 0.100(8) 0.068(6) 0.000 0.000 0.000
Sn1 0.043(7) 0.176(16) 0.012(5) 0.000 0.000 0.000
Sn2 0.085(8) 0.122(9) 0.053(6) 0.000 0.000 0.000
Sn3 0.066(6) 0.122(9) 0.031(4) 0.000 0.000 0.000
Sn4 0.073(7) 0.124(10) 0.060(7) 0.000 0.000 0.000

loop_
_atom_type_symbol
_atom_type_description
_atom_type_scat_dispersion_real
_atom_type_scat_dispersion_imag
_atom_type_scat_source
La La -0.2871 2.4523 'International Tables Vol C Tables 4.2.6.8 and 6.1.1.4'
Sn Sn -0.6537 1.4246 'International Tables Vol C Tables 4.2.6.8 and 6.1.1.4'

loop_
_geom_angle_atom_site_label_1
_geom_angle_atom_site_label_2
_geom_angle_atom_site_label_3
_geom_angle
_geom_angle_site_symmetry_1
_geom_angle_site_symmetry_3
Sn1 La1 Sn1 180.0 1_454 .
Sn1 La1 Sn1 91.10(7) 1_454 1_455
Sn1 La1 Sn1 88.90(7) . 1_455
Sn1 La1 Sn1 88.90(7) 1_454 1_554
Sn1 La1 Sn1 91.10(7) . 1_554
Sn1 La1 Sn1 180.0 1_455 1_554
Sn1 La1 Sn2 118.31(10) 1_454 13
Sn1 La1 Sn2 61.69(10) . 13
Sn1 La1 Sn2 118.31(10) 1_455 13
Sn1 La1 Sn2 61.69(10) 1_554 13
Sn1 La1 Sn2 61.69(10) 1_454 5_445
Sn1 La1 Sn2 118.31(10) . 5_445
Sn1 La1 Sn2 61.69(10) 1_455 5_445
Sn1 La1 Sn2 118.31(10) 1_554 5_445
Sn2 La1 Sn2 180.0(3) 13 5_445
Sn1 La1 Sn2 61.69(10) 1_454 13_455
Sn1 La1 Sn2 118.31(10) . 13_455
Sn1 La1 Sn2 61.69(10) 1_455 13_455
Sn1 La1 Sn2 118.31(10) 1_554 13_455
Sn2 La1 Sn2 85.2(3) 13 13_455
Sn2 La1 Sn2 94.8(3) 5_445 13_455
Sn1 La1 Sn2 118.31(10) 1_454 5_545
Sn1 La1 Sn2 61.69(10) . 5_545
Sn1 La1 Sn2 118.31(10) 1_455 5_545
Sn1 La1 Sn2 61.69(10) 1_554 5_545
Sn2 La1 Sn2 94.8(3) 13 5_545
Sn2 La1 Sn2 85.2(3) 5_445 5_545
Sn2 La1 Sn2 180.0(3) 13_455 5_545
Sn1 La1 Sn3 61.06(9) 1_454 9
Sn1 La1 Sn3 118.94(9) . 9
Sn1 La1 Sn3 118.94(9) 1_455 9
Sn1 La1 Sn3 61.06(9) 1_554 9
Sn2 La1 Sn3 122.75(15) 13 9
Sn2 La1 Sn3 57.25(15) 5_445 9
Sn2 La1 Sn3 122.75(15) 13_455 9
Sn2 La1 Sn3 57.25(15) 5_545 9
Sn1 La1 Sn3 118.94(9) 1_454 .
Sn1 La1 Sn3 61.06(9) . .
Sn1 La1 Sn3 61.06(9) 1_455 .
Sn1 La1 Sn3 118.94(9) 1_554 .
Sn2 La1 Sn3 57.25(15) 13 .
Sn2 La1 Sn3 122.75(15) 5_445 .
Sn2 La1 Sn3 57.25(15) 13_455 .
Sn2 La1 Sn3 122.75(15) 5_545 .
Sn3 La1 Sn3 180.0(3) 9 .
Sn1 La1 Sn3 118.94(9) 1_454 9_556
Sn1 La1 Sn3 61.06(9) . 9_556
Sn1 La1 Sn3 61.06(9) 1_455 9_556
Sn1 La1 Sn3 118.94(9) 1_554 9_556
Sn2 La1 Sn3 122.75(15) 13 9_556
Sn2 La1 Sn3 57.25(15) 5_445 9_556
Sn2 La1 Sn3 122.75(15) 13_455 9_556
Sn2 La1 Sn3 57.25(15) 5_545 9_556
Sn3 La1 Sn3 85.4(3) 9 9_556
Sn3 La1 Sn3 94.6(3) . 9_556
Sn1 La1 Sn3 61.06(9) 1_454 1_554
Sn1 La1 Sn3 118.94(9) . 1_554
Sn1 La1 Sn3 118.94(9) 1_455 1_554
Sn1 La1 Sn3 61.06(9) 1_554 1_554
Sn2 La1 Sn3 57.25(15) 13 1_554
Sn2 La1 Sn3 122.75(15) 5_445 1_554
Sn2 La1 Sn3 57.25(15) 13_455 1_554
Sn2 La1 Sn3 122.75(15) 5_545 1_554
Sn3 La1 Sn3 94.6(3) 9 1_554
Sn3 La1 Sn3 85.4(3) . 1_554
Sn3 La1 Sn3 180.0(3) 9_556 1_554
Sn1 La1 La1 134.45(4) 1_454 1_655
Sn1 La1 La1 45.55(4) . 1_655
Sn1 La1 La1 134.45(4) 1_455 1_655
Sn1 La1 La1 45.55(4) 1_554 1_655
Sn2 La1 La1 47.38(17) 13 1_655
Sn2 La1 La1 132.62(17) 5_445 1_655
Sn2 La1 La1 132.62(17) 13_455 1_655
Sn2 La1 La1 47.38(17) 5_545 1_655
Sn3 La1 La1 90.0 9 1_655
Sn3 La1 La1 90.0 . 1_655
Sn3 La1 La1 90.0 9_556 1_655
Sn3 La1 La1 90.0 1_554 1_655
Sn1 La1 La1 45.55(4) 1_454 1_455
Sn1 La1 La1 134.45(4) . 1_455
Sn1 La1 La1 45.55(4) 1_455 1_455
Sn1 La1 La1 134.45(4) 1_554 1_455
Sn2 La1 La1 132.62(17) 13 1_455
Sn2 La1 La1 47.38(17) 5_445 1_455
Sn2 La1 La1 47.38(17) 13_455 1_455
Sn2 La1 La1 132.62(17) 5_545 1_455
Sn3 La1 La1 90.0 9 1_455
Sn3 La1 La1 90.0 . 1_455
Sn3 La1 La1 90.0 9_556 1_455
Sn3 La1 La1 90.0 1_554 1_455
La1 La1 La1 180.0 1_655 1_455
Sn1 La1 La1 44.45(4) 1_454 1_554
Sn1 La1 La1 135.55(4) . 1_554
Sn1 La1 La1 135.55(4) 1_455 1_554
Sn1 La1 La1 44.45(4) 1_554 1_554
Sn2 La1 La1 90.0 13 1_554
Sn2 La1 La1 90.0 5_445 1_554
Sn2 La1 La1 90.0 13_455 1_554
Sn2 La1 La1 90.0 5_545 1_554
Sn3 La1 La1 47.32(14) 9 1_554
Sn3 La1 La1 132.68(14) . 1_554
Sn3 La1 La1 132.68(14) 9_556 1_554
Sn3 La1 La1 47.32(14) 1_554 1_554
La1 La1 La1 90.0 1_655 1_554
La1 La1 La1 90.0 1_455 1_554
Sn1 La1 La1 135.55(4) 1_454 1_556
Sn1 La1 La1 44.45(4) . 1_556
Sn1 La1 La1 44.45(4) 1_455 1_556
Sn1 La1 La1 135.55(4) 1_554 1_556
Sn2 La1 La1 90.0 13 1_556
Sn2 La1 La1 90.0 5_445 1_556
Sn2 La1 La1 90.0 13_455 1_556
Sn2 La1 La1 90.0 5_545 1_556
Sn3 La1 La1 132.68(14) 9 1_556
Sn3 La1 La1 47.32(14) . 1_556
Sn3 La1 La1 47.32(14) 9_556 1_556
Sn3 La1 La1 132.68(14) 1_554 1_556
La1 La1 La1 90.0 1_655 1_556
La1 La1 La1 90.0 1_455 1_556
La1 La1 La1 180.0 1_554 1_556
Sn1 La1 La2 90.0 1_454 9
Sn1 La1 La2 90.0 . 9
Sn1 La1 La2 90.0 1_455 9
Sn1 La1 La2 90.0 1_554 9
Sn2 La1 La2 137.38(17) 13 9
Sn2 La1 La2 42.62(17) 5_445 9
Sn2 La1 La2 137.38(17) 13_455 9
Sn2 La1 La2 42.62(17) 5_545 9
Sn3 La1 La2 42.68(14) 9 9
Sn3 La1 La2 137.32(14) . 9
Sn3 La1 La2 42.68(14) 9_556 9
Sn3 La1 La2 137.32(14) 1_554 9
La1 La1 La2 90.0 1_655 9
La1 La1 La2 90.0 1_455 9
La1 La1 La2 90.0 1_554 9
La1 La1 La2 90.0 1_556 9
Sn1 La1 La2 90.0 1_454 .
Sn1 La1 La2 90.0 . .
Sn1 La1 La2 90.0 1_455 .
Sn1 La1 La2 90.0 1_554 .
Sn2 La1 La2 42.62(17) 13 .
Sn2 La1 La2 137.38(17) 5_445 .
Sn2 La1 La2 42.62(17) 13_455 .
Sn2 La1 La2 137.38(17) 5_545 .
Sn3 La1 La2 137.32(14) 9 .
Sn3 La1 La2 42.68(14) . .
Sn3 La1 La2 137.32(14) 9_556 .
Sn3 La1 La2 42.68(14) 1_554 .
La1 La1 La2 90.0 1_655 .
La1 La1 La2 90.0 1_455 .
La1 La1 La2 90.0 1_554 .
La1 La1 La2 90.0 1_556 .
La2 La1 La2 180.0 9 .
Sn2 La2 Sn2 89.8(5) 13_455 13
Sn2 La2 Sn3 60.5(3) 13_455 1_554
Sn2 La2 Sn3 60.5(3) 13 1_554
Sn2 La2 Sn3 60.5(3) 13_455 .
Sn2 La2 Sn3 60.5(3) 13 .
Sn3 La2 Sn3 91.9(5) 1_554 .
Sn2 La2 Sn4 130.1(3) 13_455 13_556
Sn2 La2 Sn4 71.5(2) 13 13_556
Sn3 La2 Sn4 131.3(3) 1_554 13_556
Sn3 La2 Sn4 70.2(3) . 13_556
Sn2 La2 Sn4 71.5(2) 13_455 13_455
Sn2 La2 Sn4 130.1(3) 13 13_455
Sn3 La2 Sn4 70.2(3) 1_554 13_455
Sn3 La2 Sn4 131.3(3) . 13_455
Sn4 La2 Sn4 153.2(7) 13_556 13_455
Sn2 La2 Sn4 71.5(2) 13_455 13_456
Sn2 La2 Sn4 130.1(3) 13 13_456
Sn3 La2 Sn4 131.3(3) 1_554 13_456
Sn3 La2 Sn4 70.2(3) . 13_456
Sn4 La2 Sn4 85.89(16) 13_556 13_456
Sn4 La2 Sn4 87.97(17) 13_455 13_456
Sn2 La2 Sn4 130.1(3) 13_455 13
Sn2 La2 Sn4 71.5(2) 13 13
Sn3 La2 Sn4 70.2(3) 1_554 13
Sn3 La2 Sn4 131.3(3) . 13
Sn4 La2 Sn4 87.97(17) 13_556 13
Sn4 La2 Sn4 85.89(16) 13_455 13
Sn4 La2 Sn4 153.2(7) 13_456 13
Sn2 La2 Sn4 122.44(16) 13_455 .
Sn2 La2 Sn4 122.44(16) 13 .
Sn3 La2 Sn4 174.8(4) 1_554 .
Sn3 La2 Sn4 93.2(2) . .
Sn4 La2 Sn4 51.0(3) 13_556 .
Sn4 La2 Sn4 106.2(3) 13_455 .
Sn4 La2 Sn4 51.0(3) 13_456 .
Sn4 La2 Sn4 106.2(3) 13 .
Sn2 La2 Sn4 122.44(16) 13_455 1_554
Sn2 La2 Sn4 122.44(16) 13 1_554
Sn3 La2 Sn4 93.2(2) 1_554 1_554
Sn3 La2 Sn4 174.8(4) . 1_554
Sn4 La2 Sn4 106.2(3) 13_556 1_554
Sn4 La2 Sn4 51.0(3) 13_455 1_554
Sn4 La2 Sn4 106.2(3) 13_456 1_554
Sn4 La2 Sn4 51.0(3) 13 1_554
Sn4 La2 Sn4 81.6(4) . 1_554
Sn2 La2 La2 168.4(4) 13_455 13
Sn2 La2 La2 101.80(19) 13 13
Sn3 La2 La2 125.50(13) 1_554 13
Sn3 La2 La2 125.50(12) . 13
Sn4 La2 La2 55.4(2) 13_556 13
Sn4 La2 La2 100.4(4) 13_455 13
Sn4 La2 La2 100.4(4) 13_456 13
Sn4 La2 La2 55.4(2) 13 13
Sn4 La2 La2 50.8(2) . 13
Sn4 La2 La2 50.8(2) 1_554 13
Sn2 La2 La2 101.80(19) 13_455 13_455
Sn2 La2 La2 168.4(4) 13 13_455
Sn3 La2 La2 125.50(12) 1_554 13_455
Sn3 La2 La2 125.50(12) . 13_455
Sn4 La2 La2 100.4(4) 13_556 13_455
Sn4 La2 La2 55.4(2) 13_455 13_455
Sn4 La2 La2 55.4(2) 13_456 13_455
Sn4 La2 La2 100.4(4) 13 13_455
Sn4 La2 La2 50.8(2) . 13_455
Sn4 La2 La2 50.8(2) 1_554 13_455
La2 La2 La2 66.7(4) 13 13_455
Sn2 La2 La2 45.1(2) 13_455 1_455
Sn2 La2 La2 134.9(2) 13 1_455
Sn3 La2 La2 90.0 1_554 1_455
Sn3 La2 La2 90.0 . 1_455
Sn4 La2 La2 132.94(8) 13_556 1_455
Sn4 La2 La2 47.06(8) 13_455 1_455
Sn4 La2 La2 47.06(8) 13_456 1_455
Sn4 La2 La2 132.94(8) 13 1_455
Sn4 La2 La2 90.0 . 1_455
Sn4 La2 La2 90.0 1_554 1_455
La2 La2 La2 123.33(19) 13 1_455
La2 La2 La2 56.67(19) 13_455 1_455
Sn2 La2 La2 134.9(2) 13_455 1_655
Sn2 La2 La2 45.1(2) 13 1_655
Sn3 La2 La2 90.0 1_554 1_655
Sn3 La2 La2 90.0 . 1_655
Sn4 La2 La2 47.06(8) 13_556 1_655
Sn4 La2 La2 132.94(8) 13_455 1_655
Sn4 La2 La2 132.94(8) 13_456 1_655
Sn4 La2 La2 47.06(8) 13 1_655
Sn4 La2 La2 90.0 . 1_655
Sn4 La2 La2 90.0 1_554 1_655
La2 La2 La2 56.67(19) 13 1_655
La2 La2 La2 123.33(19) 13_455 1_655
La2 La2 La2 180.0(6) 1_455 1_655
Sn2 La2 La2 90.0 13_455 1_556
Sn2 La2 La2 90.0 13 1_556
Sn3 La2 La2 136.0(2) 1_554 1_556
Sn3 La2 La2 44.0(2) . 1_556
Sn4 La2 La2 46.01(8) 13_556 1_556
Sn4 La2 La2 133.99(8) 13_455 1_556
Sn4 La2 La2 46.01(8) 13_456 1_556
Sn4 La2 La2 133.99(8) 13 1_556
Sn4 La2 La2 49.2(2) . 1_556
Sn4 La2 La2 130.8(2) 1_554 1_556
La2 La2 La2 90.0 13 1_556
La2 La2 La2 90.0 13_455 1_556
La2 La2 La2 90.0 1_455 1_556
La2 La2 La2 90.0 1_655 1_556
Sn2 La2 La2 90.000(1) 13_455 1_554
Sn2 La2 La2 90.0 13 1_554
Sn3 La2 La2 44.0(2) 1_554 1_554
Sn3 La2 La2 136.0(2) . 1_554
Sn4 La2 La2 133.99(8) 13_556 1_554
Sn4 La2 La2 46.01(8) 13_455 1_554
Sn4 La2 La2 133.99(8) 13_456 1_554
Sn4 La2 La2 46.01(8) 13 1_554
Sn4 La2 La2 130.8(2) . 1_554
Sn4 La2 La2 49.2(2) 1_554 1_554
La2 La2 La2 90.000(1) 13 1_554
La2 La2 La2 90.0 13_455 1_554
La2 La2 La2 90.0 1_455 1_554
La2 La2 La2 90.0 1_655 1_554
La2 La2 La2 180.0(6) 1_556 1_554
Sn2 La2 La1 44.9(2) 13_455 .
Sn2 La2 La1 44.9(2) 13 .
Sn3 La2 La1 46.0(2) 1_554 .
Sn3 La2 La1 46.0(2) . .
Sn4 La2 La1 103.4(3) 13_556 .
Sn4 La2 La1 103.4(3) 13_455 .
Sn4 La2 La1 103.4(3) 13_456 .
Sn4 La2 La1 103.4(3) 13 .
Sn4 La2 La1 139.2(2) . .
Sn4 La2 La1 139.2(2) 1_554 .
La2 La2 La1 146.67(19) 13 .
La2 La2 La1 146.67(19) 13_455 .
La2 La2 La1 90.0 1_455 .
La2 La2 La1 90.0 1_655 .
La2 La2 La1 90.0 1_556 .
La2 La2 La1 90.0 1_554 .
La1 Sn1 La1 180.0 1_656 .
La1 Sn1 La1 88.90(7) 1_656 1_556
La1 Sn1 La1 91.10(7) . 1_556
La1 Sn1 La1 91.10(7) 1_656 1_655
La1 Sn1 La1 88.90(7) . 1_655
La1 Sn1 La1 180.0 1_556 1_655
La1 Sn1 Sn2 60.76(10) 1_656 13_556
La1 Sn1 Sn2 119.24(10) . 13_556
La1 Sn1 Sn2 60.76(10) 1_556 13_556
La1 Sn1 Sn2 119.24(10) 1_655 13_556
La1 Sn1 Sn2 119.24(10) 1_656 5_545
La1 Sn1 Sn2 60.76(10) . 5_545
La1 Sn1 Sn2 119.24(10) 1_556 5_545
La1 Sn1 Sn2 60.76(10) 1_655 5_545
Sn2 Sn1 Sn2 180.0(3) 13_556 5_545
La1 Sn1 Sn2 119.24(10) 1_656 13
La1 Sn1 Sn2 60.76(10) . 13
La1 Sn1 Sn2 119.24(10) 1_556 13
La1 Sn1 Sn2 60.76(10) 1_655 13
Sn2 Sn1 Sn2 86.3(3) 13_556 13
Sn2 Sn1 Sn2 93.7(3) 5_545 13
La1 Sn1 Sn2 60.76(10) 1_656 5_546
La1 Sn1 Sn2 119.24(10) . 5_546
La1 Sn1 Sn2 60.76(10) 1_556 5_546
La1 Sn1 Sn2 119.24(10) 1_655 5_546
Sn2 Sn1 Sn2 93.7(3) 13_556 5_546
Sn2 Sn1 Sn2 86.3(3) 5_545 5_546
Sn2 Sn1 Sn2 180.0(3) 13 5_546
La1 Sn1 Sn3 118.02(9) 1_656 9_556
La1 Sn1 Sn3 61.98(8) . 9_556
La1 Sn1 Sn3 61.98(8) 1_556 9_556
La1 Sn1 Sn3 118.02(9) 1_655 9_556
Sn2 Sn1 Sn3 122.74(15) 13_556 9_556
Sn2 Sn1 Sn3 57.26(15) 5_545 9_556
Sn2 Sn1 Sn3 122.74(15) 13 9_556
Sn2 Sn1 Sn3 57.26(15) 5_546 9_556
La1 Sn1 Sn3 61.98(9) 1_656 1_655
La1 Sn1 Sn3 118.02(9) . 1_655
La1 Sn1 Sn3 118.02(8) 1_556 1_655
La1 Sn1 Sn3 61.98(9) 1_655 1_655
Sn2 Sn1 Sn3 57.26(15) 13_556 1_655
Sn2 Sn1 Sn3 122.74(15) 5_545 1_655
Sn2 Sn1 Sn3 57.26(15) 13 1_655
Sn2 Sn1 Sn3 122.74(15) 5_546 1_655
Sn3 Sn1 Sn3 180.0(3) 9_556 1_655
La1 Sn1 Sn3 61.98(9) 1_656 9_656
La1 Sn1 Sn3 118.02(9) . 9_656
La1 Sn1 Sn3 118.02(9) 1_556 9_656
La1 Sn1 Sn3 61.98(9) 1_655 9_656
Sn2 Sn1 Sn3 122.74(15) 13_556 9_656
Sn2 Sn1 Sn3 57.26(15) 5_545 9_656
Sn2 Sn1 Sn3 122.74(15) 13 9_656
Sn2 Sn1 Sn3 57.26(15) 5_546 9_656
Sn3 Sn1 Sn3 84.3(3) 9_556 9_656
Sn3 Sn1 Sn3 95.7(3) 1_655 9_656
La1 Sn1 Sn3 118.02(8) 1_656 .
La1 Sn1 Sn3 61.98(9) . .
La1 Sn1 Sn3 61.98(8) 1_556 .
La1 Sn1 Sn3 118.02(8) 1_655 .
Sn2 Sn1 Sn3 57.26(15) 13_556 .
Sn2 Sn1 Sn3 122.74(15) 5_545 .
Sn2 Sn1 Sn3 57.26(15) 13 .
Sn2 Sn1 Sn3 122.74(15) 5_546 .
Sn3 Sn1 Sn3 95.7(3) 9_556 .
Sn3 Sn1 Sn3 84.3(3) 1_655 .
Sn3 Sn1 Sn3 180.0(3) 9_656 .
La1 Sn1 Sn1 45.55(4) 1_656 1_655
La1 Sn1 Sn1 134.45(4) . 1_655
La1 Sn1 Sn1 134.45(4) 1_556 1_655
La1 Sn1 Sn1 45.55(4) 1_655 1_655
Sn2 Sn1 Sn1 90.0 13_556 1_655
Sn2 Sn1 Sn1 90.0 5_545 1_655
Sn2 Sn1 Sn1 90.0 13 1_655
Sn2 Sn1 Sn1 90.0 5_546 1_655
Sn3 Sn1 Sn1 132.13(14) 9_556 1_655
Sn3 Sn1 Sn1 47.87(14) 1_655 1_655
Sn3 Sn1 Sn1 47.87(14) 9_656 1_655
Sn3 Sn1 Sn1 132.13(14) . 1_655
La1 Sn1 Sn1 134.45(4) 1_656 1_455
La1 Sn1 Sn1 45.55(4) . 1_455
La1 Sn1 Sn1 45.55(4) 1_556 1_455
La1 Sn1 Sn1 134.45(4) 1_655 1_455
Sn2 Sn1 Sn1 90.0 13_556 1_455
Sn2 Sn1 Sn1 90.0 5_545 1_455
Sn2 Sn1 Sn1 90.0 13 1_455
Sn2 Sn1 Sn1 90.0 5_546 1_455
Sn3 Sn1 Sn1 47.87(14) 9_556 1_455
Sn3 Sn1 Sn1 132.13(14) 1_655 1_455
Sn3 Sn1 Sn1 132.13(14) 9_656 1_455
Sn3 Sn1 Sn1 47.87(14) . 1_455
Sn1 Sn1 Sn1 180.0 1_655 1_455
La1 Sn1 Sn1 135.55(4) 1_656 1_554
La1 Sn1 Sn1 44.45(4) . 1_554
La1 Sn1 Sn1 135.55(4) 1_556 1_554
La1 Sn1 Sn1 44.45(4) 1_655 1_554
Sn2 Sn1 Sn1 133.17(17) 13_556 1_554
Sn2 Sn1 Sn1 46.83(17) 5_545 1_554
Sn2 Sn1 Sn1 46.83(17) 13 1_554
Sn2 Sn1 Sn1 133.17(17) 5_546 1_554
Sn3 Sn1 Sn1 90.0 9_556 1_554
Sn3 Sn1 Sn1 90.0 1_655 1_554
Sn3 Sn1 Sn1 90.0 9_656 1_554
Sn3 Sn1 Sn1 90.0 . 1_554
Sn1 Sn1 Sn1 90.0 1_655 1_554
Sn1 Sn1 Sn1 90.0 1_455 1_554
La1 Sn1 Sn1 44.45(4) 1_656 1_556
La1 Sn1 Sn1 135.55(4) . 1_556
La1 Sn1 Sn1 44.45(4) 1_556 1_556
La1 Sn1 Sn1 135.55(4) 1_655 1_556
Sn2 Sn1 Sn1 46.83(17) 13_556 1_556
Sn2 Sn1 Sn1 133.17(17) 5_545 1_556
Sn2 Sn1 Sn1 133.17(17) 13 1_556
Sn2 Sn1 Sn1 46.83(17) 5_546 1_556
Sn3 Sn1 Sn1 90.0 9_556 1_556
Sn3 Sn1 Sn1 90.0 1_655 1_556
Sn3 Sn1 Sn1 90.0 9_656 1_556
Sn3 Sn1 Sn1 90.0 . 1_556
Sn1 Sn1 Sn1 90.0 1_655 1_556
Sn1 Sn1 Sn1 90.0 1_455 1_556
Sn1 Sn1 Sn1 180.0 1_554 1_556
La2 Sn2 La2 89.8(5) 13_455 13
La2 Sn2 Sn3 119.0(3) 13_455 13_556
La2 Sn2 Sn3 59.77(19) 13 13_556
La2 Sn2 Sn3 59.77(19) 13_455 13_455
La2 Sn2 Sn3 119.0(3) 13 13_455
Sn3 Sn2 Sn3 178.5(5) 13_556 13_455
La2 Sn2 Sn3 59.77(19) 13_455 13_456
La2 Sn2 Sn3 119.0(3) 13 13_456
Sn3 Sn2 Sn3 88.89(7) 13_556 13_456
Sn3 Sn2 Sn3 91.09(7) 13_455 13_456
La2 Sn2 Sn3 119.0(3) 13_455 13
La2 Sn2 Sn3 59.77(19) 13 13
Sn3 Sn2 Sn3 91.09(7) 13_556 13
Sn3 Sn2 Sn3 88.89(7) 13_455 13
Sn3 Sn2 Sn3 178.5(5) 13_456 13
La2 Sn2 La1 177.7(4) 13_455 5
La2 Sn2 La1 92.50(17) 13 5
Sn3 Sn2 La1 62.32(16) 13_556 5
Sn3 Sn2 La1 118.9(3) 13_455 5
Sn3 Sn2 La1 118.9(3) 13_456 5
Sn3 Sn2 La1 62.32(16) 13 5
La2 Sn2 La1 92.50(17) 13_455 5_455
La2 Sn2 La1 177.7(4) 13 5_455
Sn3 Sn2 La1 118.9(3) 13_556 5_455
Sn3 Sn2 La1 62.32(16) 13_455 5_455
Sn3 Sn2 La1 62.32(16) 13_456 5_455
Sn3 Sn2 La1 118.9(3) 13 5_455
La1 Sn2 La1 85.2(3) 5 5_455
La2 Sn2 Sn1 121.12(10) 13_455 5_455
La2 Sn2 Sn1 121.12(10) 13 5_455
Sn3 Sn2 Sn1 61.40(16) 13_556 5_455
Sn3 Sn2 Sn1 119.9(3) 13_455 5_455
Sn3 Sn2 Sn1 61.40(16) 13_456 5_455
Sn3 Sn2 Sn1 119.9(3) 13 5_455
La1 Sn2 Sn1 57.5(2) 5 5_455
La1 Sn2 Sn1 57.5(2) 5_455 5_455
La2 Sn2 Sn1 121.12(10) 13_455 5_454
La2 Sn2 Sn1 121.12(10) 13 5_454
Sn3 Sn2 Sn1 119.9(3) 13_556 5_454
Sn3 Sn2 Sn1 61.40(16) 13_455 5_454
Sn3 Sn2 Sn1 119.9(3) 13_456 5_454
Sn3 Sn2 Sn1 61.40(16) 13 5_454
La1 Sn2 Sn1 57.5(2) 5 5_454
La1 Sn2 Sn1 57.5(2) 5_455 5_454
Sn1 Sn2 Sn1 86.3(3) 5_455 5_454
La2 Sn2 Sn4 55.6(2) 13_455 1_554
La2 Sn2 Sn4 55.6(2) 13 1_554
Sn3 Sn2 Sn4 114.9(3) 13_556 1_554
Sn3 Sn2 Sn4 63.8(2) 13_455 1_554
Sn3 Sn2 Sn4 114.9(3) 13_456 1_554
Sn3 Sn2 Sn4 63.8(2) 13 1_554
La1 Sn2 Sn4 125.89(10) 5 1_554
La1 Sn2 Sn4 125.89(10) 5_455 1_554
Sn1 Sn2 Sn4 174.0(3) 5_455 1_554
Sn1 Sn2 Sn4 99.65(17) 5_454 1_554
La2 Sn2 Sn4 55.6(2) 13_455 .
La2 Sn2 Sn4 55.6(2) 13 .
Sn3 Sn2 Sn4 63.8(2) 13_556 .
Sn3 Sn2 Sn4 114.9(3) 13_455 .
Sn3 Sn2 Sn4 63.8(2) 13_456 .
Sn3 Sn2 Sn4 114.9(3) 13 .
La1 Sn2 Sn4 125.89(10) 5 .
La1 Sn2 Sn4 125.89(10) 5_455 .
Sn1 Sn2 Sn4 99.65(17) 5_455 .
Sn1 Sn2 Sn4 174.0(3) 5_454 .
Sn4 Sn2 Sn4 74.4(4) 1_554 .
La2 Sn2 Sn2 45.1(2) 13_455 1_455
La2 Sn2 Sn2 134.9(2) 13 1_455
Sn3 Sn2 Sn2 134.45(4) 13_556 1_455
Sn3 Sn2 Sn2 45.55(4) 13_455 1_455
Sn3 Sn2 Sn2 45.55(4) 13_456 1_455
Sn3 Sn2 Sn2 134.45(4) 13 1_455
La1 Sn2 Sn2 132.62(17) 5 1_455
La1 Sn2 Sn2 47.38(17) 5_455 1_455
Sn1 Sn2 Sn2 90.0 5_455 1_455
Sn1 Sn2 Sn2 90.0 5_454 1_455
Sn4 Sn2 Sn2 90.0 1_554 1_455
Sn4 Sn2 Sn2 90.0 . 1_455
La2 Sn2 Sn2 134.9(2) 13_455 1_655
La2 Sn2 Sn2 45.1(2) 13 1_655
Sn3 Sn2 Sn2 45.55(4) 13_556 1_655
Sn3 Sn2 Sn2 134.45(4) 13_455 1_655
Sn3 Sn2 Sn2 134.45(4) 13_456 1_655
Sn3 Sn2 Sn2 45.55(4) 13 1_655
La1 Sn2 Sn2 47.38(17) 5 1_655
La1 Sn2 Sn2 132.62(17) 5_455 1_655
Sn1 Sn2 Sn2 90.0 5_455 1_655
Sn1 Sn2 Sn2 90.0 5_454 1_655
Sn4 Sn2 Sn2 90.0 1_554 1_655
Sn4 Sn2 Sn2 90.0 . 1_655
Sn2 Sn2 Sn2 180.0(7) 1_455 1_655
La2 Sn2 Sn2 90.0 13_455 1_556
La2 Sn2 Sn2 90.0 13 1_556
Sn3 Sn2 Sn2 44.46(4) 13_556 1_556
Sn3 Sn2 Sn2 135.54(4) 13_455 1_556
Sn3 Sn2 Sn2 44.46(4) 13_456 1_556
Sn3 Sn2 Sn2 135.54(4) 13 1_556
La1 Sn2 Sn2 90.0 5 1_556
La1 Sn2 Sn2 90.0 5_455 1_556
Sn1 Sn2 Sn2 46.83(17) 5_455 1_556
Sn1 Sn2 Sn2 133.17(17) 5_454 1_556
Sn4 Sn2 Sn2 127.18(18) 1_554 1_556
Sn4 Sn2 Sn2 52.82(18) . 1_556
Sn2 Sn2 Sn2 90.0 1_455 1_556
Sn2 Sn2 Sn2 90.0 1_655 1_556
La2 Sn2 Sn2 90.0 13_455 1_554
La2 Sn2 Sn2 90.0 13 1_554
Sn3 Sn2 Sn2 135.54(4) 13_556 1_554
Sn3 Sn2 Sn2 44.46(4) 13_455 1_554
Sn3 Sn2 Sn2 135.54(4) 13_456 1_554
Sn3 Sn2 Sn2 44.46(4) 13 1_554
La1 Sn2 Sn2 90.0 5 1_554
La1 Sn2 Sn2 90.0 5_455 1_554
Sn1 Sn2 Sn2 133.17(17) 5_455 1_554
Sn1 Sn2 Sn2 46.83(17) 5_454 1_554
Sn4 Sn2 Sn2 52.82(18) 1_554 1_554
Sn4 Sn2 Sn2 127.18(18) . 1_554
Sn2 Sn2 Sn2 90.0 1_455 1_554
Sn2 Sn2 Sn2 90.0 1_655 1_554
Sn2 Sn2 Sn2 180.0(7) 1_556 1_554
La2 Sn2 Sn2 135.1(2) 13_455 9_565
La2 Sn2 Sn2 135.1(2) 13 9_565
Sn3 Sn2 Sn2 90.8(2) 13_556 9_565
Sn3 Sn2 Sn2 90.8(2) 13_455 9_565
Sn3 Sn2 Sn2 90.8(2) 13_456 9_565
Sn3 Sn2 Sn2 90.8(2) 13 9_565
La1 Sn2 Sn2 42.62(17) 5 9_565
La1 Sn2 Sn2 42.62(17) 5_455 9_565
Sn1 Sn2 Sn2 43.17(17) 5_455 9_565
Sn1 Sn2 Sn2 43.17(17) 5_454 9_565
Sn4 Sn2 Sn2 142.82(18) 1_554 9_565
Sn4 Sn2 Sn2 142.82(18) . 9_565
Sn2 Sn2 Sn2 90.0 1_455 9_565
Sn2 Sn2 Sn2 90.0 1_655 9_565
Sn2 Sn2 Sn2 90.0 1_556 9_565
Sn2 Sn2 Sn2 90.0 1_554 9_565
La2 Sn3 La2 91.9(5) 1_556 .
La2 Sn3 Sn2 59.7(2) 1_556 13_556
La2 Sn3 Sn2 121.5(3) . 13_556
La2 Sn3 Sn2 121.5(3) 1_556 13_455
La2 Sn3 Sn2 59.7(2) . 13_455
Sn2 Sn3 Sn2 178.5(5) 13_556 13_455
La2 Sn3 Sn2 59.7(2) 1_556 13_456
La2 Sn3 Sn2 121.5(3) . 13_456
Sn2 Sn3 Sn2 88.89(7) 13_556 13_456
Sn2 Sn3 Sn2 91.09(7) 13_455 13_456
La2 Sn3 Sn2 121.5(3) 1_556 13
La2 Sn3 Sn2 59.7(2) . 13
Sn2 Sn3 Sn2 91.09(7) 13_556 13
Sn2 Sn3 Sn2 88.89(7) 13_455 13
Sn2 Sn3 Sn2 178.5(5) 13_456 13
La2 Sn3 Sn1 121.03(11) 1_556 1_455
La2 Sn3 Sn1 121.03(11) . 1_455
Sn2 Sn3 Sn1 117.4(2) 13_556 1_455
Sn2 Sn3 Sn1 61.34(19) 13_455 1_455
Sn2 Sn3 Sn1 61.34(19) 13_456 1_455
Sn2 Sn3 Sn1 117.4(2) 13 1_455
La2 Sn3 Sn1 121.03(11) 1_556 .
La2 Sn3 Sn1 121.03(11) . .
Sn2 Sn3 Sn1 61.34(19) 13_556 .
Sn2 Sn3 Sn1 117.4(2) 13_455 .
Sn2 Sn3 Sn1 117.4(2) 13_456 .
Sn2 Sn3 Sn1 61.34(19) 13 .
Sn1 Sn3 Sn1 84.3(3) 1_455 .
La2 Sn3 La1 176.7(3) 1_556 .
La2 Sn3 La1 91.35(18) . .
Sn2 Sn3 La1 118.3(3) 13_556 .
Sn2 Sn3 La1 60.42(19) 13_455 .
Sn2 Sn3 La1 118.3(3) 13_456 .
Sn2 Sn3 La1 60.42(19) 13 .
Sn1 Sn3 La1 56.96(16) 1_455 .
Sn1 Sn3 La1 56.96(16) . .
La2 Sn3 La1 91.35(18) 1_556 1_556
La2 Sn3 La1 176.7(3) . 1_556
Sn2 Sn3 La1 60.42(19) 13_556 1_556
Sn2 Sn3 La1 118.3(3) 13_455 1_556
Sn2 Sn3 La1 60.42(19) 13_456 1_556
Sn2 Sn3 La1 118.3(3) 13 1_556
Sn1 Sn3 La1 56.96(16) 1_455 1_556
Sn1 Sn3 La1 56.96(16) . 1_556
La1 Sn3 La1 85.4(3) . 1_556
La2 Sn3 Sn4 56.3(2) 1_556 13_556
La2 Sn3 Sn4 56.3(2) . 13_556
Sn2 Sn3 Sn4 65.7(2) 13_556 13_556
Sn2 Sn3 Sn4 115.6(3) 13_455 13_556
Sn2 Sn3 Sn4 115.6(3) 13_456 13_556
Sn2 Sn3 Sn4 65.7(2) 13 13_556
Sn1 Sn3 Sn4 174.9(3) 1_455 13_556
Sn1 Sn3 Sn4 100.83(16) . 13_556
La1 Sn3 Sn4 125.93(9) . 13_556
La1 Sn3 Sn4 125.93(9) 1_556 13_556
La2 Sn3 Sn4 56.3(2) 1_556 13_456
La2 Sn3 Sn4 56.3(2) . 13_456
Sn2 Sn3 Sn4 115.6(3) 13_556 13_456
Sn2 Sn3 Sn4 65.7(2) 13_455 13_456
Sn2 Sn3 Sn4 65.7(2) 13_456 13_456
Sn2 Sn3 Sn4 115.6(3) 13 13_456
Sn1 Sn3 Sn4 100.83(16) 1_455 13_456
Sn1 Sn3 Sn4 174.9(3) . 13_456
La1 Sn3 Sn4 125.93(9) . 13_456
La1 Sn3 Sn4 125.93(9) 1_556 13_456
Sn4 Sn3 Sn4 74.1(4) 13_556 13_456
La2 Sn3 Sn3 90.0 1_556 1_655
La2 Sn3 Sn3 90.0 . 1_655
Sn2 Sn3 Sn3 45.55(4) 13_556 1_655
Sn2 Sn3 Sn3 134.45(4) 13_455 1_655
Sn2 Sn3 Sn3 134.45(4) 13_456 1_655
Sn2 Sn3 Sn3 45.55(4) 13 1_655
Sn1 Sn3 Sn3 132.13(14) 1_455 1_655
Sn1 Sn3 Sn3 47.87(14) . 1_655
La1 Sn3 Sn3 90.0 . 1_655
La1 Sn3 Sn3 90.0 1_556 1_655
Sn4 Sn3 Sn3 52.96(18) 13_556 1_655
Sn4 Sn3 Sn3 127.04(18) 13_456 1_655
La2 Sn3 Sn3 90.0 1_556 1_455
La2 Sn3 Sn3 90.0 . 1_455
Sn2 Sn3 Sn3 134.45(4) 13_556 1_455
Sn2 Sn3 Sn3 45.55(4) 13_455 1_455
Sn2 Sn3 Sn3 45.55(4) 13_456 1_455
Sn2 Sn3 Sn3 134.45(4) 13 1_455
Sn1 Sn3 Sn3 47.87(14) 1_455 1_455
Sn1 Sn3 Sn3 132.13(14) . 1_455
La1 Sn3 Sn3 90.0 . 1_455
La1 Sn3 Sn3 90.0 1_556 1_455
Sn4 Sn3 Sn3 127.04(18) 13_556 1_455
Sn4 Sn3 Sn3 52.96(18) 13_456 1_455
Sn3 Sn3 Sn3 180.0(6) 1_655 1_455
La2 Sn3 Sn3 136.0(2) 1_556 1_554
La2 Sn3 Sn3 44.0(2) . 1_554
Sn2 Sn3 Sn3 135.54(4) 13_556 1_554
Sn2 Sn3 Sn3 44.46(4) 13_455 1_554
Sn2 Sn3 Sn3 135.54(4) 13_456 1_554
Sn2 Sn3 Sn3 44.46(4) 13 1_554
Sn1 Sn3 Sn3 90.0 1_455 1_554
Sn1 Sn3 Sn3 90.0 . 1_554
La1 Sn3 Sn3 47.32(14) . 1_554
La1 Sn3 Sn3 132.68(14) 1_556 1_554
Sn4 Sn3 Sn3 90.0 13_556 1_554
Sn4 Sn3 Sn3 90.0 13_456 1_554
Sn3 Sn3 Sn3 90.0 1_655 1_554
Sn3 Sn3 Sn3 90.0 1_455 1_554
La2 Sn3 Sn3 44.0(2) 1_556 1_556
La2 Sn3 Sn3 136.0(2) . 1_556
Sn2 Sn3 Sn3 44.46(4) 13_556 1_556
Sn2 Sn3 Sn3 135.54(4) 13_455 1_556
Sn2 Sn3 Sn3 44.46(4) 13_456 1_556
Sn2 Sn3 Sn3 135.54(4) 13 1_556
Sn1 Sn3 Sn3 90.0 1_455 1_556
Sn1 Sn3 Sn3 90.0 . 1_556
La1 Sn3 Sn3 132.68(14) . 1_556
La1 Sn3 Sn3 47.32(14) 1_556 1_556
Sn4 Sn3 Sn3 90.000(1) 13_556 1_556
Sn4 Sn3 Sn3 90.0 13_456 1_556
Sn3 Sn3 Sn3 90.0 1_655 1_556
Sn3 Sn3 Sn3 90.0 1_455 1_556
Sn3 Sn3 Sn3 180.0(3) 1_554 1_556
La2 Sn3 Sn4 46.0(2) 1_556 .
La2 Sn3 Sn4 46.0(2) . .
Sn2 Sn3 Sn4 90.8(2) 13_556 .
Sn2 Sn3 Sn4 90.8(2) 13_455 .
Sn2 Sn3 Sn4 90.8(2) 13_456 .
Sn2 Sn3 Sn4 90.8(2) 13 .
Sn1 Sn3 Sn4 137.87(14) 1_455 .
Sn1 Sn3 Sn4 137.87(14) . .
La1 Sn3 Sn4 137.32(14) . .
La1 Sn3 Sn4 137.32(14) 1_556 .
Sn4 Sn3 Sn4 37.04(18) 13_556 .
Sn4 Sn3 Sn4 37.04(18) 13_456 .
Sn3 Sn3 Sn4 90.0 1_655 .
Sn3 Sn3 Sn4 90.0 1_455 .
Sn3 Sn3 Sn4 90.0 1_554 .
Sn3 Sn3 Sn4 90.0 1_556 .
La2 Sn3 Sn3 134.0(2) 1_556 9_556
La2 Sn3 Sn3 134.0(2) . 9_556
Sn2 Sn3 Sn3 89.2(2) 13_556 9_556
Sn2 Sn3 Sn3 89.2(2) 13_455 9_556
Sn2 Sn3 Sn3 89.2(2) 13_456 9_556
Sn2 Sn3 Sn3 89.2(2) 13 9_556
Sn1 Sn3 Sn3 42.13(14) 1_455 9_556
Sn1 Sn3 Sn3 42.13(14) . 9_556
La1 Sn3 Sn3 42.68(14) . 9_556
La1 Sn3 Sn3 42.68(14) 1_556 9_556
Sn4 Sn3 Sn3 142.96(18) 13_556 9_556
Sn4 Sn3 Sn3 142.96(18) 13_456 9_556
Sn3 Sn3 Sn3 90.0 1_655 9_556
Sn3 Sn3 Sn3 90.0 1_455 9_556
Sn3 Sn3 Sn3 90.0 1_554 9_556
Sn3 Sn3 Sn3 90.0 1_556 9_556
Sn4 Sn3 Sn3 180.0 . 9_556
Sn4 Sn4 Sn4 99.8(9) 13_456 13_556
Sn4 Sn4 La2 132.1(4) 13_456 13_556
Sn4 Sn4 La2 68.1(2) 13_556 13_556
Sn4 Sn4 La2 68.1(2) 13_456 13_455
Sn4 Sn4 La2 132.1(4) 13_556 13_455
La2 Sn4 La2 153.2(7) 13_556 13_455
Sn4 Sn4 La2 68.1(2) 13_456 13_456
Sn4 Sn4 La2 132.1(4) 13_556 13_456
La2 Sn4 La2 85.89(16) 13_556 13_456
La2 Sn4 La2 87.97(17) 13_455 13_456
Sn4 Sn4 La2 132.1(4) 13_456 13
Sn4 Sn4 La2 68.1(2) 13_556 13
La2 Sn4 La2 87.97(17) 13_556 13
La2 Sn4 La2 85.89(16) 13_455 13
La2 Sn4 La2 153.2(7) 13_456 13
Sn4 Sn4 La2 60.8(4) 13_456 .
Sn4 Sn4 La2 60.8(4) 13_556 .
La2 Sn4 La2 129.0(3) 13_556 .
La2 Sn4 La2 73.8(3) 13_455 .
La2 Sn4 La2 129.0(3) 13_456 .
La2 Sn4 La2 73.8(3) 13 .
Sn4 Sn4 La2 60.8(4) 13_456 1_556
Sn4 Sn4 La2 60.8(4) 13_556 1_556
La2 Sn4 La2 73.8(3) 13_556 1_556
La2 Sn4 La2 129.0(3) 13_455 1_556
La2 Sn4 La2 73.8(3) 13_456 1_556
La2 Sn4 La2 129.0(3) 13 1_556
La2 Sn4 La2 81.6(4) . 1_556
Sn4 Sn4 Sn3 167.1(6) 13_456 13_556
Sn4 Sn4 Sn3 93.0(3) 13_556 13_556
La2 Sn4 Sn3 53.5(2) 13_556 13_556
La2 Sn4 Sn3 103.0(4) 13_455 13_556
La2 Sn4 Sn3 103.0(4) 13_456 13_556
La2 Sn4 Sn3 53.5(2) 13 13_556
La2 Sn4 Sn3 127.18(11) . 13_556
La2 Sn4 Sn3 127.18(11) 1_556 13_556
Sn4 Sn4 Sn3 93.0(3) 13_456 13_456
Sn4 Sn4 Sn3 167.1(6) 13_556 13_456
La2 Sn4 Sn3 103.0(4) 13_556 13_456
La2 Sn4 Sn3 53.5(2) 13_455 13_456
La2 Sn4 Sn3 53.5(2) 13_456 13_456
La2 Sn4 Sn3 103.0(4) 13 13_456
La2 Sn4 Sn3 127.18(11) . 13_456
La2 Sn4 Sn3 127.18(11) 1_556 13_456
Sn3 Sn4 Sn3 74.1(4) 13_556 13_456
Sn4 Sn4 Sn2 120.9(3) 13_456 1_556
Sn4 Sn4 Sn2 120.9(3) 13_556 1_556
La2 Sn4 Sn2 52.8(2) 13_556 1_556
La2 Sn4 Sn2 103.6(4) 13_455 1_556
La2 Sn4 Sn2 52.8(2) 13_456 1_556
La2 Sn4 Sn2 103.6(4) 13 1_556
La2 Sn4 Sn2 176.4(3) . 1_556
La2 Sn4 Sn2 102.0(2) 1_556 1_556
Sn3 Sn4 Sn2 50.5(2) 13_556 1_556
Sn3 Sn4 Sn2 50.5(2) 13_456 1_556
Sn4 Sn4 Sn2 120.9(3) 13_456 .
Sn4 Sn4 Sn2 120.9(3) 13_556 .
La2 Sn4 Sn2 103.6(4) 13_556 .
La2 Sn4 Sn2 52.8(2) 13_455 .
La2 Sn4 Sn2 103.6(4) 13_456 .
La2 Sn4 Sn2 52.8(2) 13 .
La2 Sn4 Sn2 102.0(2) . .
La2 Sn4 Sn2 176.4(3) 1_556 .
Sn3 Sn4 Sn2 50.5(2) 13_556 .
Sn3 Sn4 Sn2 50.5(2) 13_456 .
Sn2 Sn4 Sn2 74.4(4) 1_556 .
Sn4 Sn4 Sn4 139.9(5) 13_456 1_655
Sn4 Sn4 Sn4 40.1(5) 13_556 1_655
La2 Sn4 Sn4 47.06(8) 13_556 1_655
La2 Sn4 Sn4 132.94(8) 13_455 1_655
La2 Sn4 Sn4 132.94(8) 13_456 1_655
La2 Sn4 Sn4 47.06(8) 13 1_655
La2 Sn4 Sn4 90.0 . 1_655
La2 Sn4 Sn4 90.0 1_556 1_655
Sn3 Sn4 Sn4 52.96(18) 13_556 1_655
Sn3 Sn4 Sn4 127.04(18) 13_456 1_655
Sn2 Sn4 Sn4 90.0 1_556 1_655
Sn2 Sn4 Sn4 90.0 . 1_655
Sn4 Sn4 Sn4 40.1(5) 13_456 1_455
Sn4 Sn4 Sn4 139.9(5) 13_556 1_455
La2 Sn4 Sn4 132.94(8) 13_556 1_455
La2 Sn4 Sn4 47.06(8) 13_455 1_455
La2 Sn4 Sn4 47.06(8) 13_456 1_455
La2 Sn4 Sn4 132.94(8) 13 1_455
La2 Sn4 Sn4 90.0 . 1_455
La2 Sn4 Sn4 90.0 1_556 1_455
Sn3 Sn4 Sn4 127.04(18) 13_556 1_455
Sn3 Sn4 Sn4 52.96(18) 13_456 1_455
Sn2 Sn4 Sn4 90.0 1_556 1_455
Sn2 Sn4 Sn4 90.0 . 1_455
Sn4 Sn4 Sn4 180.0(8) 1_655 1_455
Sn4 Sn4 Sn4 90.0 13_456 1_554
Sn4 Sn4 Sn4 90.0 13_556 1_554
La2 Sn4 Sn4 133.99(8) 13_556 1_554
La2 Sn4 Sn4 46.01(8) 13_455 1_554
La2 Sn4 Sn4 133.99(8) 13_456 1_554
La2 Sn4 Sn4 46.01(8) 13 1_554
La2 Sn4 Sn4 49.2(2) . 1_554
La2 Sn4 Sn4 130.8(2) 1_556 1_554
Sn3 Sn4 Sn4 90.0 13_556 1_554
Sn3 Sn4 Sn4 90.0 13_456 1_554
Sn2 Sn4 Sn4 127.18(18) 1_556 1_554
Sn2 Sn4 Sn4 52.82(18) . 1_554
Sn4 Sn4 Sn4 90.000(1) 1_655 1_554
Sn4 Sn4 Sn4 90.0 1_455 1_554
Sn4 Sn4 Sn4 90.0 13_456 1_556
Sn4 Sn4 Sn4 90.0 13_556 1_556
La2 Sn4 Sn4 46.01(8) 13_556 1_556
La2 Sn4 Sn4 133.99(8) 13_455 1_556
La2 Sn4 Sn4 46.01(8) 13_456 1_556
La2 Sn4 Sn4 133.99(8) 13 1_556
La2 Sn4 Sn4 130.8(2) . 1_556
La2 Sn4 Sn4 49.2(2) 1_556 1_556
Sn3 Sn4 Sn4 90.0 13_556 1_556
Sn3 Sn4 Sn4 90.0 13_456 1_556
Sn2 Sn4 Sn4 52.82(18) 1_556 1_556
Sn2 Sn4 Sn4 127.18(18) . 1_556
Sn4 Sn4 Sn4 90.000(1) 1_655 1_556
Sn4 Sn4 Sn4 90.0 1_455 1_556
Sn4 Sn4 Sn4 180.0(4) 1_554 1_556
Sn4 Sn4 Sn3 49.9(5) 13_456 .
Sn4 Sn4 Sn3 49.9(5) 13_556 .
La2 Sn4 Sn3 103.4(3) 13_556 .
La2 Sn4 Sn3 103.4(3) 13_455 .
La2 Sn4 Sn3 103.4(3) 13_456 .
La2 Sn4 Sn3 103.4(3) 13 .
La2 Sn4 Sn3 40.8(2) . .
La2 Sn4 Sn3 40.8(2) 1_556 .
Sn3 Sn4 Sn3 142.96(18) 13_556 .
Sn3 Sn4 Sn3 142.96(18) 13_456 .
Sn2 Sn4 Sn3 142.82(18) 1_556 .
Sn2 Sn4 Sn3 142.82(18) . .
Sn4 Sn4 Sn3 90.0 1_655 .
Sn4 Sn4 Sn3 90.0 1_455 .
Sn4 Sn4 Sn3 90.0 1_554 .
Sn4 Sn4 Sn3 90.0 1_556 .

loop_
_geom_bond_atom_site_label_1
_geom_bond_atom_site_label_2
_geom_bond_distance
_geom_bond_site_symmetry_2
La1 Sn1 3.279(2) 1_454
La1 Sn1 3.279(2) .
La1 Sn1 3.279(2) 1_455
La1 Sn1 3.279(2) 1_554
La1 Sn2 3.391(11) 13
La1 Sn2 3.391(11) 5_445
La1 Sn2 3.391(11) 13_455
La1 Sn2 3.391(11) 5_545
La1 Sn3 3.453(9) 9
La1 Sn3 3.453(9) .
La1 Sn3 3.453(9) 9_556
La1 Sn3 3.453(9) 1_554
La1 La1 4.592(4) 1_655
La1 La1 4.592(4) 1_455
La1 La1 4.681(5) 1_554
La1 La1 4.681(5) 1_556
La1 La2 4.801(13) 9
La1 La2 4.801(13) .
La2 Sn2 3.254(13) 13_455
La2 Sn2 3.254(13) 13
La2 Sn3 3.256(13) 1_554
La2 Sn3 3.256(13) .
La2 Sn4 3.370(5) 13_556
La2 Sn4 3.370(5) 13_455
La2 Sn4 3.370(5) 13_456
La2 Sn4 3.370(5) 13
La2 Sn4 3.583(15) .
La2 Sn4 3.583(15) 1_554
La2 La2 4.18(2) 13
La2 La2 4.18(2) 13_455
La2 La2 4.592(4) 1_455
La2 La2 4.592(4) 1_655
La2 La2 4.681(5) 1_556
La2 La2 4.681(5) 1_554
Sn1 La1 3.279(2) 1_656
Sn1 La1 3.279(2) 1_556
Sn1 La1 3.279(2) 1_655
Sn1 Sn2 3.421(11) 13_556
Sn1 Sn2 3.421(11) 5_545
Sn1 Sn2 3.421(11) 13
Sn1 Sn2 3.421(11) 5_546
Sn1 Sn3 3.423(9) 9_556
Sn1 Sn3 3.423(9) 1_655
Sn1 Sn3 3.423(9) 9_656
Sn1 Sn3 3.423(9) .
Sn1 Sn1 4.592(4) 1_655
Sn1 Sn1 4.592(4) 1_455
Sn1 Sn1 4.681(5) 1_554
Sn1 Sn1 4.681(4) 1_556
Sn2 La2 3.254(13) 13_455
Sn2 La2 3.254(13) 13
Sn2 Sn3 3.279(2) 13_556
Sn2 Sn3 3.279(2) 13_455
Sn2 Sn3 3.279(2) 13_456
Sn2 Sn3 3.279(2) 13
Sn2 La1 3.391(11) 5
Sn2 La1 3.391(11) 5_455
Sn2 Sn1 3.421(11) 5_455
Sn2 Sn1 3.421(11) 5_454
Sn2 Sn4 3.873(16) 1_554
Sn2 Sn4 3.873(16) .
Sn2 Sn2 4.592(4) 1_455
Sn2 Sn2 4.592(4) 1_655
Sn2 Sn2 4.681(5) 1_556
Sn2 Sn2 4.681(5) 1_554
Sn2 Sn2 4.99(3) 9_565
Sn3 La2 3.256(13) 1_556
Sn3 Sn2 3.279(2) 13_556
Sn3 Sn2 3.279(2) 13_455
Sn3 Sn2 3.279(2) 13_456
Sn3 Sn2 3.279(2) 13
Sn3 Sn1 3.423(9) 1_455
Sn3 La1 3.453(9) 1_556
Sn3 Sn4 3.812(16) 13_556
Sn3 Sn4 3.812(16) 13_456
Sn3 Sn3 4.592(4) 1_655
Sn3 Sn3 4.592(4) 1_455
Sn3 Sn3 4.681(5) 1_554
Sn3 Sn3 4.681(4) 1_556
Sn3 Sn4 4.98(2) .
Sn3 Sn3 5.08(2) 9_556
Sn4 Sn4 3.00(2) 13_456
Sn4 Sn4 3.00(2) 13_556
Sn4 La2 3.370(5) 13_556
Sn4 La2 3.370(5) 13_455
Sn4 La2 3.370(5) 13_456
Sn4 La2 3.370(5) 13
Sn4 La2 3.583(15) 1_556
Sn4 Sn3 3.812(16) 13_556
Sn4 Sn3 3.812(16) 13_456
Sn4 Sn2 3.873(16) 1_556
Sn4 Sn4 4.592(4) 1_655
Sn4 Sn4 4.592(4) 1_455
Sn4 Sn4 4.681(5) 1_554
Sn4 Sn4 4.681(4) 1_556
